data_8000019
loop_
_publ_author_name
'Manabu Hoshino'
'Akiko Sekine'
'Hidehiro Uekusa'
'Yuji Ohashi'

_publ_section_title
;
 X-ray Analysis of Bond Elongation in VO(acac)2 at the Excited State
;
_journal_issue 9
_journal_name_full 'Chemistry Letters'
_journal_page_first 1228
_journal_paper_doi 10.1246/cl.2005.1228
_journal_volume 34
_journal_year 2005
_chemical_formula_sum 'C10 H14 O5 V'
_chemical_formula_weight 265.15
_space_group_IT_number 2
_symmetry_cell_setting triclinic
_symmetry_space_group_name_Hall '-P 1'
_symmetry_space_group_name_H-M 'P -1'
_atom_sites_solution_hydrogens geom
_atom_sites_solution_primary direct
_atom_sites_solution_secondary difmap
_audit_creation_method SHELXL-97
_cell_angle_alpha 72.973(1)
_cell_angle_beta 72.127(1)
_cell_angle_gamma 66.860(1)
_cell_formula_units_Z 2
_cell_length_a 7.4077(1)
_cell_length_b 8.1943(1)
_cell_length_c 11.2383(2)
_cell_measurement_temperature 168(2)
_cell_volume 585.35(2)
_computing_cell_refinement 'Siemens SMART'
_computing_data_collection 'Siemens SMART'
_computing_data_reduction 'Siemens SAINT & SADABS'
_computing_molecular_graphics 'ORTEP-3 for Windows (Farrugia, 1998)'
_computing_publication_material 'SHELXL-97 (Sheldrick, 1997)'
_computing_structure_refinement 'SHELXL-97 (Sheldrick, 1997)'
_computing_structure_solution 'SHELXS-97 (Sheldrick, 1990)'
_diffrn_ambient_temperature 168(2)
_diffrn_measured_fraction_theta_full 0.994
_diffrn_measured_fraction_theta_max 0.922
_diffrn_measurement_device_type 'Siemens SMART CCD area detector system'
_diffrn_measurement_method 'omega scan'
_diffrn_radiation_monochromator graphite
_diffrn_radiation_source 'Rigaku ratating anode Ultrax18'
_diffrn_radiation_type MoK\a
_diffrn_radiation_wavelength 0.71073
_diffrn_reflns_av_R_equivalents 0.0264
_diffrn_reflns_av_sigmaI/netI 0.0325
_diffrn_reflns_limit_h_max 11
_diffrn_reflns_limit_h_min -11
_diffrn_reflns_limit_k_max 12
_diffrn_reflns_limit_k_min -12
_diffrn_reflns_limit_l_max 16
_diffrn_reflns_limit_l_min -16
_diffrn_reflns_number 10452
_diffrn_reflns_theta_full 30.00
_diffrn_reflns_theta_max 32.90
_diffrn_reflns_theta_min 1.94
_exptl_absorpt_coefficient_mu 0.849
_exptl_absorpt_correction_T_max 1.000000
_exptl_absorpt_correction_T_min 0.771298
_exptl_absorpt_correction_type multi-scan
_exptl_absorpt_process_details 'PROGRAM SADABS was used.'
_exptl_crystal_colour blue
_exptl_crystal_density_diffrn 1.504
_exptl_crystal_density_method 'not measured'
_exptl_crystal_description block
_exptl_crystal_F_000 274
_exptl_crystal_size_max 0.20
_exptl_crystal_size_mid 0.20
_exptl_crystal_size_min 0.20
_refine_diff_density_max 0.428
_refine_diff_density_min -0.495
_refine_diff_density_rms 0.066
_refine_ls_extinction_method none
_refine_ls_goodness_of_fit_ref 1.055
_refine_ls_hydrogen_treatment refxyz
_refine_ls_matrix_type full
_refine_ls_number_parameters 187
_refine_ls_number_reflns 4035
_refine_ls_number_restraints 0
_refine_ls_restrained_S_all 1.055
_refine_ls_R_factor_all 0.0329
_refine_ls_R_factor_gt 0.0290
_refine_ls_shift/su_max 0.001
_refine_ls_shift/su_mean 0.000
_refine_ls_structure_factor_coef Fsqd
_refine_ls_weighting_details 'calc w=1/[\s^2^(Fo^2^)+(0.0547P)^2^+0.0000P] where P=(Fo^2^+2Fc^2^)/3'
_refine_ls_weighting_scheme calc
_refine_ls_wR_factor_gt 0.0839
_refine_ls_wR_factor_ref 0.0851
_reflns_number_gt 3539
_reflns_number_total 4035
_reflns_threshold_expression >2sigma(I)
_cod_original_sg_symbol_H-M P-1
_cod_database_code 8000019

loop_
_symmetry_equiv_pos_as_xyz
'x, y, z'
'-x, -y, -z'

loop_
_atom_site_label
_atom_site_type_symbol
_atom_site_fract_x
_atom_site_fract_y
_atom_site_fract_z
_atom_site_U_iso_or_equiv
_atom_site_adp_type
_atom_site_occupancy
_atom_site_symmetry_multiplicity
_atom_site_calc_flag
V1 V 0.14198(3) 0.29186(2) 0.722530(16) 0.01757(6) Uani 1 1 d
O1 O -0.00738(13) 0.11923(11) 0.76906(8) 0.02282(17) Uani 1 1 d
O2 O -0.06220(13) 0.41725(11) 0.85689(8) 0.02230(16) Uani 1 1 d
O3 O 0.14902(13) 0.53788(11) 0.63480(8) 0.02223(16) Uani 1 1 d
O4 O 0.22016(13) 0.22979(11) 0.55262(8) 0.02167(16) Uani 1 1 d
O5 O 0.33958(13) 0.18917(13) 0.77992(8) 0.02787(18) Uani 1 1 d
C1 C -0.2104(2) -0.06308(17) 0.88486(12) 0.0254(2) Uani 1 1 d
H1A H -0.331(3) -0.008(3) 0.8430(18) 0.038 Uiso 1 1 d
H1B H -0.250(3) -0.115(3) 0.9746(18) 0.038 Uiso 1 1 d
H1C H -0.116(3) -0.145(3) 0.8402(18) 0.038 Uiso 1 1 d
C2 C -0.13705(16) 0.08948(15) 0.87200(10) 0.01917(19) Uani 1 1 d
C3 C -0.21557(17) 0.19251(16) 0.96787(11) 0.0224(2) Uani 1 1 d
H3 H -0.312(2) 0.152(2) 1.0467(16) 0.027 Uiso 1 1 d
C4 C -0.17700(16) 0.35137(16) 0.95543(11) 0.02052(19) Uani 1 1 d
C5 C -0.2729(2) 0.4598(2) 1.05973(13) 0.0300(3) Uani 1 1 d
H5A H -0.175(3) 0.464(3) 1.0933(19) 0.045 Uiso 1 1 d
H5B H -0.377(3) 0.421(3) 1.1253(19) 0.045 Uiso 1 1 d
H5C H -0.355(3) 0.587(3) 1.0321(19) 0.045 Uiso 1 1 d
C6 C 0.22697(19) 0.78452(16) 0.48318(12) 0.0245(2) Uani 1 1 d
H6A H 0.115(3) 0.859(3) 0.4473(18) 0.037 Uiso 1 1 d
H6B H 0.345(3) 0.792(3) 0.4163(17) 0.037 Uiso 1 1 d
H6C H 0.217(3) 0.831(3) 0.5526(18) 0.037 Uiso 1 1 d
C7 C 0.22638(16) 0.59332(14) 0.51795(11) 0.01893(19) Uani 1 1 d
C8 C 0.30054(18) 0.48984(15) 0.42248(11) 0.0219(2) Uani 1 1 d
H8 H 0.352(2) 0.546(2) 0.3360(16) 0.026 Uiso 1 1 d
C9 C 0.29167(16) 0.31527(15) 0.44395(10) 0.01936(19) Uani 1 1 d
C10 C 0.3663(2) 0.21562(18) 0.33582(12) 0.0295(3) Uani 1 1 d
H10A H 0.499(3) 0.128(3) 0.3395(19) 0.044 Uiso 1 1 d
H10B H 0.377(3) 0.285(3) 0.2517(19) 0.044 Uiso 1 1 d
H10C H 0.290(3) 0.157(3) 0.3390(19) 0.044 Uiso 1 1 d

loop_
_atom_site_aniso_label
_atom_site_aniso_U_11
_atom_site_aniso_U_22
_atom_site_aniso_U_33
_atom_site_aniso_U_23
_atom_site_aniso_U_13
_atom_site_aniso_U_12
V1 0.02013(10) 0.01727(9) 0.01514(9) -0.00336(6) -0.00255(6) -0.00692(7)
O1 0.0305(4) 0.0218(4) 0.0180(4) -0.0036(3) -0.0026(3) -0.0129(3)
O2 0.0250(4) 0.0215(4) 0.0207(4) -0.0064(3) 0.0001(3) -0.0103(3)
O3 0.0279(4) 0.0196(4) 0.0199(4) -0.0052(3) -0.0014(3) -0.0106(3)
O4 0.0285(4) 0.0197(4) 0.0172(4) -0.0044(3) -0.0012(3) -0.0108(3)
O5 0.0252(4) 0.0314(5) 0.0249(4) -0.0054(4) -0.0070(3) -0.0062(3)
C1 0.0322(6) 0.0242(5) 0.0251(6) -0.0020(4) -0.0084(5) -0.0152(5)
C2 0.0210(4) 0.0188(4) 0.0189(5) 0.0001(4) -0.0078(4) -0.0078(4)
C3 0.0221(5) 0.0245(5) 0.0205(5) -0.0045(4) -0.0010(4) -0.0104(4)
C4 0.0176(4) 0.0230(5) 0.0203(5) -0.0061(4) -0.0025(4) -0.0060(4)
C5 0.0285(6) 0.0354(7) 0.0296(6) -0.0177(5) 0.0057(5) -0.0149(5)
C6 0.0288(5) 0.0169(4) 0.0283(6) -0.0028(4) -0.0067(4) -0.0090(4)
C7 0.0175(4) 0.0169(4) 0.0221(5) -0.0026(4) -0.0046(4) -0.0060(3)
C8 0.0255(5) 0.0194(5) 0.0187(5) -0.0029(4) -0.0006(4) -0.0090(4)
C9 0.0199(4) 0.0193(4) 0.0179(5) -0.0047(4) -0.0028(4) -0.0058(4)
C10 0.0427(7) 0.0256(6) 0.0201(5) -0.0090(4) 0.0009(5) -0.0140(5)

loop_
_atom_type_symbol
_atom_type_description
_atom_type_scat_dispersion_real
_atom_type_scat_dispersion_imag
_atom_type_scat_source
C C 0.0033 0.0016 'International Tables Vol C Tables 4.2.6.8 and 6.1.1.4'
H H 0.0000 0.0000 'International Tables Vol C Tables 4.2.6.8 and 6.1.1.4'
O O 0.0106 0.0060 'International Tables Vol C Tables 4.2.6.8 and 6.1.1.4'
V V 0.3005 0.5294 'International Tables Vol C Tables 4.2.6.8 and 6.1.1.4'

loop_
_geom_angle_atom_site_label_1
_geom_angle_atom_site_label_2
_geom_angle_atom_site_label_3
_geom_angle
O5 V1 O4 104.83(4)
O5 V1 O2 104.88(4)
O4 V1 O2 150.28(4)
O5 V1 O3 106.91(5)
O4 V1 O3 87.81(3)
O2 V1 O3 84.09(3)
O5 V1 O1 106.83(4)
O4 V1 O1 83.65(3)
O2 V1 O1 87.37(3)
O3 V1 O1 146.25(4)
C2 O1 V1 128.45(7)
C4 O2 V1 127.80(7)
C7 O3 V1 129.00(7)
C9 O4 V1 128.99(7)
C2 C1 H1A 106.4(11)
C2 C1 H1B 109.8(11)
H1A C1 H1B 110.7(15)
C2 C1 H1C 109.6(12)
H1A C1 H1C 107.1(16)
H1B C1 H1C 113.0(17)
O1 C2 C3 124.38(10)
O1 C2 C1 116.01(10)
C3 C2 C1 119.58(10)
C4 C3 C2 123.16(10)
C4 C3 H3 119.5(9)
C2 C3 H3 117.2(9)
O2 C4 C3 124.24(10)
O2 C4 C5 115.26(10)
C3 C4 C5 120.49(10)
C4 C5 H5A 110.5(12)
C4 C5 H5B 113.9(12)
H5A C5 H5B 112.7(16)
C4 C5 H5C 114.3(11)
H5A C5 H5C 106.4(16)
H5B C5 H5C 98.3(16)
C7 C6 H6A 108.3(12)
C7 C6 H6B 109.2(11)
H6A C6 H6B 106.2(15)
C7 C6 H6C 113.9(12)
H6A C6 H6C 107.2(16)
H6B C6 H6C 111.7(16)
O3 C7 C8 124.32(10)
O3 C7 C6 116.33(10)
C8 C7 C6 119.30(10)
C9 C8 C7 123.27(10)
C9 C8 H8 118.7(10)
C7 C8 H8 117.9(10)
O4 C9 C8 124.47(10)
O4 C9 C10 115.23(10)
C8 C9 C10 120.30(10)
C9 C10 H10A 109.8(12)
C9 C10 H10B 117.5(12)
H10A C10 H10B 106.0(16)
C9 C10 H10C 112.4(13)
H10A C10 H10C 107.0(17)
H10B C10 H10C 103.4(18)

loop_
_geom_bond_atom_site_label_1
_geom_bond_atom_site_label_2
_geom_bond_distance
V1 O5 1.6001(9)
V1 O4 1.9745(8)
V1 O2 1.9770(8)
V1 O3 1.9814(8)
V1 O1 1.9850(8)
O1 C2 1.2873(13)
O2 C4 1.2937(13)
O3 C7 1.2855(13)
O4 C9 1.2869(13)
C1 C2 1.5028(16)
C1 H1A 1.021(19)
C1 H1B 0.974(19)
C1 H1C 0.90(2)
C2 C3 1.4050(16)
C3 C4 1.3989(16)
C3 H3 1.016(17)
C4 C5 1.5068(16)
C5 H5A 0.93(2)
C5 H5B 0.97(2)
C5 H5C 0.99(2)
C6 C7 1.5011(15)
C6 H6A 0.944(19)
C6 H6B 0.975(18)
C6 H6C 0.935(19)
C7 C8 1.4060(15)
C8 C9 1.4038(15)
C8 H8 0.975(17)
C9 C10 1.5044(16)
C10 H10A 0.97(2)
C10 H10B 0.95(2)
C10 H10C 0.86(2)

loop_
_geom_hbond_atom_site_label_D
_geom_hbond_atom_site_label_H
_geom_hbond_atom_site_label_A
_geom_hbond_distance_DH
_geom_hbond_distance_HA
_geom_hbond_distance_DA
_geom_hbond_angle_DHA
_geom_hbond_site_symmetry_A
C1 H1A O5 1.021(19) 2.521(19) 3.5139(16) 163.8(15) 1_455
C1 H1B O5 0.974(19) 2.575(19) 3.5300(16) 166.8(15) 2_557
C5 H5A O2 0.93(2) 2.57(2) 3.4644(16) 161.2(17) 2_567

loop_
_geom_torsion_atom_site_label_1
_geom_torsion_atom_site_label_2
_geom_torsion_atom_site_label_3
_geom_torsion_atom_site_label_4
_geom_torsion
O5 V1 O1 C2 86.58(10)
O4 V1 O1 C2 -169.81(10)
O2 V1 O1 C2 -18.18(10)
O3 V1 O1 C2 -93.45(11)
O5 V1 O2 C4 -83.66(10)
O4 V1 O2 C4 95.37(11)
O3 V1 O2 C4 170.37(10)
O1 V1 O2 C4 23.06(10)
O5 V1 O3 C7 90.35(10)
O4 V1 O3 C7 -14.49(10)
O2 V1 O3 C7 -165.86(10)
O1 V1 O3 C7 -89.62(11)
O5 V1 O4 C9 -91.96(10)
O2 V1 O4 C9 89.01(11)
O3 V1 O4 C9 14.96(10)
O1 V1 O4 C9 162.26(10)
V1 O1 C2 C3 7.67(16)
V1 O1 C2 C1 -174.35(8)
O1 C2 C3 C4 7.06(18)
C1 C2 C3 C4 -170.85(11)
V1 O2 C4 C3 -17.75(16)
V1 O2 C4 C5 162.94(9)
C2 C3 C4 O2 -1.82(19)
C2 C3 C4 C5 177.45(11)
V1 O3 C7 C8 9.16(16)
V1 O3 C7 C6 -173.61(8)
O3 C7 C8 C9 2.25(18)
C6 C7 C8 C9 -174.90(11)
V1 O4 C9 C8 -10.15(17)
V1 O4 C9 C10 170.61(9)
C7 C8 C9 O4 -1.77(18)
C7 C8 C9 C10 177.45(12)
